data_7158690
loop_
_publ_author_name
'Zhaojiang, Shi'
'Li, Nan'
'Wang, Wei-Zhen'
'Lu, Hao-Kuan'
'Yuan, Yaofeng'
'Li, Zhen'
'Ye, Ke-Yin'

_publ_section_title
;
 Electrochemical 5-exo-dig aza-cyclization of 2-alkynylbenzamides toward
 3-hydroxyisoindolinone derivatives
;
_journal_name_full 'Organic &amp; Biomolecular Chemistry'
_journal_paper_doi 10.1039/D2OB00637E
_journal_year 2022
_chemical_formula_moiety 'C15 H11 Br O3'
_chemical_formula_sum 'C15 H11 Br O3'
_chemical_formula_weight 319.15
_space_group_crystal_system triclinic
_space_group_IT_number 2
_space_group_name_Hall '-P 1'
_space_group_name_H-M_alt 'P -1'
_atom_sites_solution_hydrogens geom
_atom_sites_solution_primary dual
_audit_creation_date 2021-09-11
_audit_creation_method
;
Olex2 1.3
(compiled 2020.11.12 svn.r5f609507 for OlexSys, GUI svn.r6226)
;
_audit_update_record
;
2021-10-13 deposited with the CCDC.	2022-05-09 downloaded from the CCDC.
;
_cell_angle_alpha 91.227(3)
_cell_angle_beta 91.751(3)
_cell_angle_gamma 113.005(2)
_cell_formula_units_Z 2
_cell_length_a 6.8870(4)
_cell_length_b 8.0452(6)
_cell_length_c 12.4860(10)
_cell_measurement_reflns_used 5433
_cell_measurement_temperature 296.15
_cell_measurement_theta_max 29.006
_cell_measurement_theta_min 3.150
_cell_volume 636.08(8)
_computing_cell_refinement 'SAINT V8.38A (Bruker, 2018)'
_computing_data_reduction 'SAINT V8.38A (Bruker, 2018)'
_computing_molecular_graphics 'Olex2 1.3 (Dolomanov et al., 2009)'
_computing_publication_material 'Olex2 1.3 (Dolomanov et al., 2009)'
_computing_structure_refinement 'SHELXL 2018/3 (Sheldrick, 2015)'
_computing_structure_solution 'SHELXT 2018/2 (Sheldrick, 2018)'
_diffrn_ambient_temperature 296.15
_diffrn_measured_fraction_theta_full 1.000
_diffrn_measured_fraction_theta_max 0.760
_diffrn_measurement_device_type 'CCD area detector'
_diffrn_measurement_method 'phi and omega scans'
_diffrn_radiation_monochromator graphite
_diffrn_radiation_type MoK\a
_diffrn_radiation_wavelength 0.71073
_diffrn_reflns_av_R_equivalents 0.0685
_diffrn_reflns_av_unetI/netI 0.0818
_diffrn_reflns_Laue_measured_fraction_full 1.000
_diffrn_reflns_Laue_measured_fraction_max 0.760
_diffrn_reflns_limit_h_max 9
_diffrn_reflns_limit_h_min -10
_diffrn_reflns_limit_k_max 12
_diffrn_reflns_limit_k_min -10
_diffrn_reflns_limit_l_max 19
_diffrn_reflns_limit_l_min -18
_diffrn_reflns_number 17388
_diffrn_reflns_point_group_measured_fraction_full 1.000
_diffrn_reflns_point_group_measured_fraction_max 0.760
_diffrn_reflns_theta_full 25.242
_diffrn_reflns_theta_max 34.316
_diffrn_reflns_theta_min 2.752
_diffrn_source_current 1.4
_diffrn_source_power 0.07
_diffrn_source_voltage 50.0
_exptl_absorpt_coefficient_mu 3.231
_exptl_absorpt_correction_T_max 0.7468
_exptl_absorpt_correction_T_min 0.4517
_exptl_absorpt_correction_type multi-scan
_exptl_absorpt_process_details
;
SADABS-2016/2 (Bruker,2016/2) was used for absorption correction.
wR2(int) was 0.1646 before and 0.0736 after correction.
The Ratio of minimum to maximum transmission is 0.6048.
The \l/2 correction factor is Not present.
;
_exptl_crystal_colour 'clear light white'
_exptl_crystal_colour_lustre clear
_exptl_crystal_colour_modifier light
_exptl_crystal_colour_primary white
_exptl_crystal_density_diffrn 1.666
_exptl_crystal_description plate
_exptl_crystal_F_000 320
_exptl_crystal_size_max 0.2
_exptl_crystal_size_mid 0.2
_exptl_crystal_size_min 0.1
_refine_diff_density_max 0.882
_refine_diff_density_min -0.511
_refine_diff_density_rms 0.081
_refine_ls_extinction_method none
_refine_ls_goodness_of_fit_ref 1.026
_refine_ls_hydrogen_treatment constr
_refine_ls_matrix_type full
_refine_ls_number_parameters 173
_refine_ls_number_reflns 4043
_refine_ls_number_restraints 0
_refine_ls_restrained_S_all 1.026
_refine_ls_R_factor_all 0.1005
_refine_ls_R_factor_gt 0.0467
_refine_ls_shift/su_max 0.001
_refine_ls_shift/su_mean 0.000
_refine_ls_structure_factor_coef Fsqd
_refine_ls_weighting_details 'w=1/[\s^2^(Fo^2^)+(0.0464P)^2^+0.0815P] where P=(Fo^2^+2Fc^2^)/3'
_refine_ls_weighting_scheme calc
_refine_ls_wR_factor_gt 0.0997
_refine_ls_wR_factor_ref 0.1145
_reflns_Friedel_coverage 0.000
_reflns_number_gt 2508
_reflns_number_total 4043
_reflns_threshold_expression 'I > 2\s(I)'
_cod_data_source_file d2ob00637e2.cif
_cod_data_source_block ln-22n-1
_cod_database_code 7158690
_shelx_shelxl_version_number 2018/3
_shelx_space_group_comment
;
The symmetry employed for this shelxl refinement is uniquely defined
by the following loop, which should always be used as a source of
symmetry information in preference to the above space-group names.
They are only intended as comments.
;
_shelx_estimated_absorpt_t_max 0.738
_shelx_estimated_absorpt_t_min 0.564
_olex2_refinement_description
;
1. Fixed Uiso
 At 1.2 times of:
  All C(H) groups
 At 1.5 times of:
  All O(H) groups
2.a Ternary CH refined with riding coordinates:
 C9(H008), C8(H00E)
2.b Aromatic/amide H refined with riding coordinates:
 C6(H00A), C12(H00C), C3(H00D), C14(H00F), C15(H00G), C11(H00H), C5(H00I),
 C4(H00J)
2.c Idealised tetrahedral OH refined as rotating group:
 O3(H003)
;
_olex2_submission_special_instructions 'No special instructions were received'

loop_
_space_group_symop_operation_xyz
'x, y, z'
'-x, -y, -z'

loop_
_atom_site_label
_atom_site_type_symbol
_atom_site_fract_x
_atom_site_fract_y
_atom_site_fract_z
_atom_site_U_iso_or_equiv
_atom_site_adp_type
_atom_site_occupancy
_atom_site_site_symmetry_order
_atom_site_calc_flag
_atom_site_refinement_flags_posn
_atom_site_refinement_flags_adp
_atom_site_refinement_flags_occupancy
_atom_site_disorder_assembly
_atom_site_disorder_group
Br1 Br -0.27934(5) 0.27340(4) 1.03248(2) 0.05324(14) Uani 1 1 d . . . . .
O2 O 0.3663(3) 0.1858(2) 0.50404(13) 0.0298(4) Uani 1 1 d . . . . .
O3 O 0.3089(3) 0.0077(2) 0.69427(14) 0.0318(4) Uani 1 1 d . . . . .
H003 H 0.317733 -0.066246 0.650530 0.048 Uiso 1 1 calc R U . . .
O1 O 0.6998(3) 0.2440(2) 0.45962(15) 0.0388(4) Uani 1 1 d . . . . .
C10 C 0.0496(3) 0.1134(3) 0.75039(18) 0.0223(5) Uani 1 1 d . . . . .
C2 C 0.6247(4) 0.4075(3) 0.60614(19) 0.0267(5) Uani 1 1 d . . . . .
C7 C 0.4349(4) 0.3921(3) 0.64760(19) 0.0258(5) Uani 1 1 d . . . . .
C9 C 0.1570(4) 0.0702(3) 0.65717(18) 0.0241(5) Uani 1 1 d . . . . .
H008 H 0.051128 -0.025000 0.611690 0.029 Uiso 1 1 calc R U . . .
C1 C 0.5779(4) 0.2747(3) 0.51658(19) 0.0286(5) Uani 1 1 d . . . . .
C6 C 0.4335(4) 0.5090(3) 0.7311(2) 0.0299(5) Uani 1 1 d . . . . .
H00A H 0.307474 0.503628 0.758821 0.036 Uiso 1 1 calc R U . . .
C13 C -0.1460(4) 0.2080(3) 0.9178(2) 0.0303(5) Uani 1 1 d . . . . .
C12 C 0.0464(4) 0.1952(4) 0.9368(2) 0.0346(6) Uani 1 1 d . . . . .
H00C H 0.110548 0.218848 1.005201 0.041 Uiso 1 1 calc R U . . .
C3 C 0.8177(4) 0.5310(3) 0.6460(2) 0.0321(6) Uani 1 1 d . . . . .
H00D H 0.943376 0.538387 0.616989 0.039 Uiso 1 1 calc R U . . .
C8 C 0.2612(4) 0.2386(3) 0.58989(18) 0.0263(5) Uani 1 1 d . . . . .
H00E H 0.154239 0.278855 0.560126 0.032 Uiso 1 1 calc R U . . .
C14 C -0.2432(4) 0.1724(3) 0.8179(2) 0.0336(6) Uani 1 1 d . . . . .
H00F H -0.373453 0.179977 0.806229 0.040 Uiso 1 1 calc R U . . .
C15 C -0.1451(4) 0.1250(3) 0.7345(2) 0.0289(5) Uani 1 1 d . . . . .
H00G H -0.210760 0.100449 0.666433 0.035 Uiso 1 1 calc R U . . .
C11 C 0.1416(4) 0.1470(3) 0.8532(2) 0.0305(5) Uani 1 1 d . . . . .
H00H H 0.270100 0.136664 0.865920 0.037 Uiso 1 1 calc R U . . .
C5 C 0.6259(4) 0.6334(3) 0.7714(2) 0.0361(6) Uani 1 1 d . . . . .
H00I H 0.628296 0.712752 0.827183 0.043 Uiso 1 1 calc R U . . .
C4 C 0.8157(4) 0.6432(3) 0.7310(2) 0.0349(6) Uani 1 1 d . . . . .
H00J H 0.942557 0.726001 0.761466 0.042 Uiso 1 1 calc R U . . .

loop_
_atom_site_aniso_label
_atom_site_aniso_U_11
_atom_site_aniso_U_22
_atom_site_aniso_U_33
_atom_site_aniso_U_23
_atom_site_aniso_U_13
_atom_site_aniso_U_12
Br1 0.0464(2) 0.0742(3) 0.0443(2) -0.01534(15) 0.01421(14) 0.02924(17)
O2 0.0410(10) 0.0278(8) 0.0222(8) -0.0018(7) 0.0090(7) 0.0149(7)
O3 0.0355(9) 0.0333(10) 0.0320(10) -0.0026(7) 0.0017(8) 0.0197(8)
O1 0.0527(11) 0.0336(10) 0.0369(10) 0.0017(8) 0.0215(9) 0.0229(8)
C10 0.0236(11) 0.0191(10) 0.0229(11) -0.0004(9) 0.0022(9) 0.0069(9)
C2 0.0371(13) 0.0230(11) 0.0241(12) 0.0061(9) 0.0094(10) 0.0152(10)
C7 0.0323(12) 0.0212(11) 0.0254(12) 0.0040(9) 0.0067(10) 0.0115(9)
C9 0.0270(11) 0.0242(11) 0.0214(11) -0.0010(9) -0.0018(9) 0.0106(9)
C1 0.0420(14) 0.0219(11) 0.0261(12) 0.0059(9) 0.0123(11) 0.0163(10)
C6 0.0350(13) 0.0277(12) 0.0285(13) -0.0011(10) 0.0090(10) 0.0134(10)
C13 0.0301(12) 0.0311(13) 0.0310(13) -0.0023(10) 0.0099(10) 0.0129(10)
C12 0.0345(13) 0.0486(16) 0.0208(12) -0.0042(11) -0.0009(10) 0.0169(12)
C3 0.0348(14) 0.0282(12) 0.0363(14) 0.0103(11) 0.0125(11) 0.0144(11)
C8 0.0331(12) 0.0288(12) 0.0209(11) -0.0022(9) 0.0031(10) 0.0165(10)
C14 0.0242(12) 0.0433(14) 0.0378(15) -0.0025(12) 0.0009(11) 0.0181(11)
C15 0.0255(11) 0.0337(13) 0.0268(12) -0.0037(10) -0.0038(10) 0.0116(10)
C11 0.0237(12) 0.0459(15) 0.0260(12) -0.0030(11) 0.0000(10) 0.0185(11)
C5 0.0487(16) 0.0292(13) 0.0267(13) -0.0058(10) 0.0041(12) 0.0114(12)
C4 0.0379(14) 0.0282(13) 0.0333(14) 0.0015(11) 0.0033(11) 0.0070(11)

loop_
_atom_type_symbol
_atom_type_description
_atom_type_scat_dispersion_real
_atom_type_scat_dispersion_imag
_atom_type_scat_source
C C 0.0033 0.0016 'International Tables Vol C Tables 4.2.6.8 and 6.1.1.4'
H H 0.0000 0.0000 'International Tables Vol C Tables 4.2.6.8 and 6.1.1.4'
Br Br -0.2901 2.4595 'International Tables Vol C Tables 4.2.6.8 and 6.1.1.4'
O O 0.0106 0.0060 'International Tables Vol C Tables 4.2.6.8 and 6.1.1.4'

loop_
_geom_angle_atom_site_label_1
_geom_angle_atom_site_label_2
_geom_angle_atom_site_label_3
_geom_angle
_geom_angle_site_symmetry_1
_geom_angle_site_symmetry_3
_geom_angle_publ_flag
C1 O2 C8 110.36(18) . . ?
C9 O3 H003 109.5 . . ?
C15 C10 C9 120.0(2) . . ?
C11 C10 C9 121.9(2) . . ?
C11 C10 C15 118.1(2) . . ?
C7 C2 C1 107.7(2) . . ?
C3 C2 C7 123.1(2) . . ?
C3 C2 C1 129.2(2) . . ?
C2 C7 C6 119.6(2) . . ?
C2 C7 C8 108.6(2) . . ?
C6 C7 C8 131.8(2) . . ?
O3 C9 C10 109.89(18) . . ?
O3 C9 H008 108.8 . . ?
O3 C9 C8 110.03(19) . . ?
C10 C9 H008 108.8 . . ?
C10 C9 C8 110.59(18) . . ?
C8 C9 H008 108.8 . . ?
O2 C1 C2 108.78(19) . . ?
O1 C1 O2 122.6(2) . . ?
O1 C1 C2 128.6(2) . . ?
C7 C6 H00A 121.1 . . ?
C5 C6 C7 117.7(2) . . ?
C5 C6 H00A 121.1 . . ?
C12 C13 Br1 119.5(2) . . ?
C14 C13 Br1 119.31(18) . . ?
C14 C13 C12 121.2(2) . . ?
C13 C12 H00C 120.4 . . ?
C11 C12 C13 119.1(2) . . ?
C11 C12 H00C 120.4 . . ?
C2 C3 H00D 121.5 . . ?
C2 C3 C4 117.1(2) . . ?
C4 C3 H00D 121.5 . . ?
O2 C8 C7 103.92(18) . . ?
O2 C8 C9 106.70(17) . . ?
O2 C8 H00E 110.4 . . ?
C7 C8 C9 114.68(19) . . ?
C7 C8 H00E 110.4 . . ?
C9 C8 H00E 110.4 . . ?
C13 C14 H00F 120.5 . . ?
C13 C14 C15 119.1(2) . . ?
C15 C14 H00F 120.5 . . ?
C10 C15 H00G 119.4 . . ?
C14 C15 C10 121.3(2) . . ?
C14 C15 H00G 119.4 . . ?
C10 C11 H00H 119.4 . . ?
C12 C11 C10 121.3(2) . . ?
C12 C11 H00H 119.4 . . ?
C6 C5 H00I 119.0 . . ?
C6 C5 C4 121.9(2) . . ?
C4 C5 H00I 119.0 . . ?
C3 C4 C5 120.5(3) . . ?
C3 C4 H00J 119.7 . . ?
C5 C4 H00J 119.7 . . ?

loop_
_geom_bond_atom_site_label_1
_geom_bond_atom_site_label_2
_geom_bond_distance
_geom_bond_site_symmetry_2
_geom_bond_publ_flag
Br1 C13 1.896(2) . ?
O2 C1 1.351(3) . ?
O2 C8 1.457(3) . ?
O3 H003 0.8200 . ?
O3 C9 1.397(3) . ?
O1 C1 1.210(3) . ?
C10 C9 1.503(3) . ?
C10 C15 1.388(3) . ?
C10 C11 1.387(3) . ?
C2 C7 1.381(3) . ?
C2 C1 1.468(3) . ?
C2 C3 1.381(4) . ?
C7 C6 1.392(3) . ?
C7 C8 1.493(3) . ?
C9 H008 0.9800 . ?
C9 C8 1.543(3) . ?
C6 H00A 0.9300 . ?
C6 C5 1.383(4) . ?
C13 C12 1.382(4) . ?
C13 C14 1.367(4) . ?
C12 H00C 0.9300 . ?
C12 C11 1.376(3) . ?
C3 H00D 0.9300 . ?
C3 C4 1.382(4) . ?
C8 H00E 0.9800 . ?
C14 H00F 0.9300 . ?
C14 C15 1.384(3) . ?
C15 H00G 0.9300 . ?
C11 H00H 0.9300 . ?
C5 H00I 0.9300 . ?
C5 C4 1.390(4) . ?
C4 H00J 0.9300 . ?

loop_
_geom_torsion_atom_site_label_1
_geom_torsion_atom_site_label_2
_geom_torsion_atom_site_label_3
_geom_torsion_atom_site_label_4
_geom_torsion
_geom_torsion_site_symmetry_1
_geom_torsion_site_symmetry_2
_geom_torsion_site_symmetry_3
_geom_torsion_site_symmetry_4
_geom_torsion_publ_flag
Br1 C13 C12 C11 179.7(2) . . . . ?
Br1 C13 C14 C15 179.92(18) . . . . ?
O3 C9 C8 O2 56.6(2) . . . . ?
O3 C9 C8 C7 -57.8(2) . . . . ?
C10 C9 C8 O2 178.23(18) . . . . ?
C10 C9 C8 C7 63.8(2) . . . . ?
C2 C7 C6 C5 -2.0(3) . . . . ?
C2 C7 C8 O2 -7.2(2) . . . . ?
C2 C7 C8 C9 108.8(2) . . . . ?
C2 C3 C4 C5 -1.7(4) . . . . ?
C7 C2 C1 O2 1.2(2) . . . . ?
C7 C2 C1 O1 -179.4(2) . . . . ?
C7 C2 C3 C4 -0.4(3) . . . . ?
C7 C6 C5 C4 0.0(4) . . . . ?
C9 C10 C15 C14 -177.1(2) . . . . ?
C9 C10 C11 C12 176.7(2) . . . . ?
C1 O2 C8 C7 8.1(2) . . . . ?
C1 O2 C8 C9 -113.44(19) . . . . ?
C1 C2 C7 C6 -177.2(2) . . . . ?
C1 C2 C7 C8 3.9(2) . . . . ?
C1 C2 C3 C4 179.0(2) . . . . ?
C6 C7 C8 O2 174.1(2) . . . . ?
C6 C7 C8 C9 -69.8(3) . . . . ?
C6 C5 C4 C3 2.0(4) . . . . ?
C13 C12 C11 C10 0.8(4) . . . . ?
C13 C14 C15 C10 -0.1(4) . . . . ?
C12 C13 C14 C15 -0.8(4) . . . . ?
C3 C2 C7 C6 2.3(3) . . . . ?
C3 C2 C7 C8 -176.6(2) . . . . ?
C3 C2 C1 O2 -178.2(2) . . . . ?
C3 C2 C1 O1 1.1(4) . . . . ?
C8 O2 C1 O1 174.6(2) . . . . ?
C8 O2 C1 C2 -6.0(2) . . . . ?
C8 C7 C6 C5 176.5(2) . . . . ?
C14 C13 C12 C11 0.5(4) . . . . ?
C15 C10 C9 O3 -160.6(2) . . . . ?
C15 C10 C9 C8 77.7(3) . . . . ?
C15 C10 C11 C12 -1.7(4) . . . . ?
C11 C10 C9 O3 21.0(3) . . . . ?
C11 C10 C9 C8 -100.7(2) . . . . ?
C11 C10 C15 C14 1.4(3) . . . . ?
